data_4325160
loop_
_publ_author_name
'Motoshi Tamura'
'Kiyoshi Tsuge'
'Asako Igashira-Kamiyama'
'Takumi Konno'

_publ_section_title
;
 Bis(bipyridine)ruthenium(II) Complexes with an Aliphatic Sulfinato Donor:
 Synthesis, Characterization, and Properties
;
_journal_name_full 'Inorganic Chemistry'
_journal_page_first 4764
_journal_page_last 4771
_journal_paper_doi 10.1021/ic102319p
_journal_volume 50
_journal_year 2011
_chemical_absolute_configuration rm
_chemical_formula_sum 'C25.5 H32.25 N5.5 O8.13 Ru S'
_chemical_formula_weight 678.95
_chemical_name_systematic
; 
 ? 
;
_space_group_IT_number 4
_symmetry_cell_setting monoclinic
_symmetry_space_group_name_Hall 'P 2yb'
_symmetry_space_group_name_H-M 'P 1 21 1'
_atom_sites_solution_hydrogens geom
_atom_sites_solution_primary direct
_atom_sites_solution_secondary difmap
_audit_creation_method SHELXL-97
_cell_angle_alpha 90.00
_cell_angle_beta 114.880(3)
_cell_angle_gamma 90.00
_cell_formula_units_Z 4
_cell_length_a 16.948(3)
_cell_length_b 11.7427(16)
_cell_length_c 20.249(3)
_cell_measurement_reflns_used 16210
_cell_measurement_temperature 200(2)
_cell_measurement_theta_max 27.5
_cell_measurement_theta_min 3.0
_cell_volume 3655.9(10)
_computing_cell_refinement PROCESS-AUTO
_computing_data_collection PROCESS-AUTO
_computing_data_reduction CrystalStructure
_computing_structure_refinement 'SHELXL-97 (Sheldrick, 1997)'
_computing_structure_solution 'SHELXS-97 (Sheldrick, 1990)'
_diffrn_ambient_temperature 200(2)
_diffrn_detector_area_resol_mean 10.00
_diffrn_measured_fraction_theta_full 0.998
_diffrn_measured_fraction_theta_max 0.998
_diffrn_measurement_device_type 'Rigaku RAXIS-RAPID'
_diffrn_measurement_method \w
_diffrn_radiation_monochromator graphite
_diffrn_radiation_source 'fine-focus sealed tube'
_diffrn_radiation_type MoK\a
_diffrn_radiation_wavelength 0.71075
_diffrn_reflns_av_R_equivalents 0.1335
_diffrn_reflns_av_sigmaI/netI 0.1892
_diffrn_reflns_limit_h_max 21
_diffrn_reflns_limit_h_min -21
_diffrn_reflns_limit_k_max 14
_diffrn_reflns_limit_k_min -15
_diffrn_reflns_limit_l_max 24
_diffrn_reflns_limit_l_min -26
_diffrn_reflns_number 35769
_diffrn_reflns_theta_full 27.48
_diffrn_reflns_theta_max 27.48
_diffrn_reflns_theta_min 3.02
_exptl_absorpt_coefficient_mu 0.531
_exptl_absorpt_correction_T_max 0.9842
_exptl_absorpt_correction_T_min 0.9012
_exptl_absorpt_correction_type multi-scan
_exptl_crystal_colour red
_exptl_crystal_density_diffrn 1.234
_exptl_crystal_description platelet
_exptl_crystal_F_000 1395
_exptl_crystal_size_max 0.20
_exptl_crystal_size_mid 0.20
_exptl_crystal_size_min 0.03
_refine_diff_density_max 1.263
_refine_diff_density_min -1.107
_refine_diff_density_rms 0.147
_refine_ls_abs_structure_details 'Flack H D (1983), Acta Cryst. A39, 876-881'
_refine_ls_abs_structure_Flack 0.01(6)
_refine_ls_extinction_method none
_refine_ls_goodness_of_fit_ref 1.133
_refine_ls_hydrogen_treatment constr
_refine_ls_matrix_type full
_refine_ls_number_parameters 769
_refine_ls_number_reflns 15785
_refine_ls_number_restraints 157
_refine_ls_restrained_S_all 1.129
_refine_ls_R_factor_all 0.1993
_refine_ls_R_factor_gt 0.1089
_refine_ls_shift/su_max 0.126
_refine_ls_shift/su_mean 0.004
_refine_ls_structure_factor_coef Fsqd
_refine_ls_weighting_details 'calc w=1/[\s^2^(Fo^2^)+(0.1000P)^2^+0.0000P] where P=(Fo^2^+2Fc^2^)/3'
_refine_ls_weighting_scheme calc
_refine_ls_wR_factor_gt 0.2448
_refine_ls_wR_factor_ref 0.2864
_reflns_number_gt 7161
_reflns_number_total 15785
_reflns_threshold_expression >2sigma(I)
_cod_data_source_file ic102319p_si_002_2.cif
_cod_data_source_block 2a
_cod_original_cell_volume 3655.9(9)
_cod_original_formula_sum 'C25.50 H32.25 N5.50 O8.13 Ru S'
_cod_database_code 4325160

loop_
_symmetry_equiv_pos_as_xyz
'x, y, z'
'-x, y+1/2, -z'

loop_
_atom_site_label
_atom_site_type_symbol
_atom_site_fract_x
_atom_site_fract_y
_atom_site_fract_z
_atom_site_U_iso_or_equiv
_atom_site_adp_type
_atom_site_occupancy
_atom_site_symmetry_multiplicity
_atom_site_calc_flag
_atom_site_refinement_flags
_atom_site_disorder_assembly
_atom_site_disorder_group
Ru1 Ru 0.52798(7) 0.32787(8) 0.32282(5) 0.0610(3) Uani 1 1 d . . .
S1 S 0.5425(2) 0.3612(3) 0.43725(16) 0.0698(10) Uani 1 1 d . . .
O1 O 0.6270(8) 0.4176(8) 0.4826(5) 0.092(3) Uani 1 1 d . . .
O2 O 0.4669(7) 0.4203(7) 0.4429(5) 0.076(3) Uani 1 1 d . . .
O3 O 0.5381(6) 0.1506(8) 0.3372(5) 0.061(2) Uani 1 1 d . . .
O4 O 0.5700(7) -0.0161(7) 0.3938(5) 0.083(3) Uani 1 1 d . . .
N1 N 0.6457(7) 0.0536(9) 0.5278(5) 0.072(3) Uani 1 1 d . . .
H1 H 0.6668 0.0848 0.5731 0.108 Uiso 1 1 calc R . .
H2 H 0.6892 0.0160 0.5217 0.108 Uiso 1 1 calc R . .
H3 H 0.6023 0.0038 0.5224 0.108 Uiso 1 1 calc R . .
C1 C 0.5428(9) 0.2283(11) 0.4825(6) 0.058(3) Uani 1 1 d . . .
C2 C 0.6096(9) 0.1492(11) 0.4698(6) 0.065(3) Uani 1 1 d . . .
H4 H 0.6595 0.1970 0.4721 0.078 Uiso 1 1 calc R . .
C3 C 0.5697(10) 0.0895(11) 0.3954(6) 0.066(4) Uani 1 1 d . . .
C4 C 0.5727(12) 0.2626(13) 0.5651(7) 0.091(5) Uani 1 1 d . . .
H5 H 0.5457 0.2113 0.5878 0.137 Uiso 1 1 calc R . .
H6 H 0.5548 0.3411 0.5680 0.137 Uiso 1 1 calc R . .
H7 H 0.6361 0.2567 0.5907 0.137 Uiso 1 1 calc R . .
C5 C 0.4501(10) 0.1736(12) 0.4514(7) 0.077(4) Uani 1 1 d . . .
H8 H 0.4265 0.1707 0.3982 0.116 Uiso 1 1 calc R . .
H9 H 0.4117 0.2196 0.4659 0.116 Uiso 1 1 calc R . .
H10 H 0.4539 0.0962 0.4706 0.116 Uiso 1 1 calc R . .
N2 N 0.5291(10) 0.4991(11) 0.3092(6) 0.080(3) Uani 1 1 d U . .
C6 C 0.4572(13) 0.5682(12) 0.2874(8) 0.098(4) Uani 1 1 d U . .
H11 H 0.4006 0.5368 0.2723 0.117 Uiso 1 1 calc R . .
C7 C 0.4699(15) 0.6898(13) 0.2880(8) 0.102(5) Uani 1 1 d U . .
H12 H 0.4212 0.7396 0.2705 0.123 Uiso 1 1 calc R . .
C8 C 0.5515(19) 0.7323(17) 0.3137(12) 0.143(8) Uani 1 1 d U . .
H13 H 0.5606 0.8121 0.3202 0.172 Uiso 1 1 calc R . .
C9 C 0.6178(15) 0.6646(16) 0.3295(10) 0.124(6) Uani 1 1 d U . .
H14 H 0.6732 0.6974 0.3408 0.149 Uiso 1 1 calc R . .
C10 C 0.6117(14) 0.5483(14) 0.3307(9) 0.098(4) Uani 1 1 d U . .
C11 C 0.6800(12) 0.4672(15) 0.3556(8) 0.086(5) Uani 1 1 d . . .
C12 C 0.7708(16) 0.494(2) 0.3774(12) 0.135(8) Uani 1 1 d . . .
H15 H 0.7884 0.5713 0.3794 0.161 Uiso 1 1 calc R . .
C13 C 0.8284(14) 0.414(2) 0.3941(11) 0.118(7) Uani 1 1 d . . .
H16 H 0.8879 0.4322 0.4084 0.142 Uiso 1 1 calc R . .
C14 C 0.8048(11) 0.3046(18) 0.3914(9) 0.095(5) Uani 1 1 d . . .
H17 H 0.8483 0.2475 0.4036 0.114 Uiso 1 1 calc R . .
C15 C 0.7211(12) 0.2722(14) 0.3719(8) 0.083(5) Uani 1 1 d . . .
H18 H 0.7068 0.1936 0.3698 0.099 Uiso 1 1 calc R . .
N3 N 0.6555(8) 0.3549(10) 0.3549(6) 0.070(3) Uani 1 1 d . . .
N4 N 0.3903(7) 0.3078(8) 0.2725(5) 0.056(3) Uani 1 1 d . . .
C16 C 0.3364(9) 0.3255(13) 0.2990(6) 0.070(4) Uani 1 1 d . . .
H19 H 0.3566 0.3607 0.3455 0.084 Uiso 1 1 calc R . .
C17 C 0.2495(10) 0.2970(12) 0.2645(7) 0.075(4) Uani 1 1 d . . .
H20 H 0.2108 0.3098 0.2867 0.090 Uiso 1 1 calc R . .
C18 C 0.2209(9) 0.2480(11) 0.1946(6) 0.069(4) Uani 1 1 d . . .
H21 H 0.1622 0.2247 0.1687 0.083 Uiso 1 1 calc R . .
C19 C 0.2783(8) 0.2347(9) 0.1652(6) 0.052(3) Uani 1 1 d . . .
H22 H 0.2591 0.2060 0.1171 0.063 Uiso 1 1 calc R . .
C20 C 0.3607(9) 0.2612(10) 0.2026(6) 0.058(3) Uani 1 1 d . . .
C21 C 0.4253(10) 0.2534(11) 0.1712(7) 0.071(4) Uani 1 1 d . . .
C22 C 0.4048(10) 0.2241(11) 0.0990(7) 0.067(4) Uani 1 1 d . . .
H23 H 0.3473 0.1997 0.0689 0.080 Uiso 1 1 calc R . .
C23 C 0.4630(10) 0.2290(14) 0.0707(8) 0.078(4) Uani 1 1 d . . .
H24 H 0.4471 0.2154 0.0205 0.094 Uiso 1 1 calc R . .
C24 C 0.5485(11) 0.2552(12) 0.1187(8) 0.078(4) Uani 1 1 d . . .
H25 H 0.5940 0.2466 0.1034 0.03(3) Uiso 1 1 calc R . .
C25 C 0.5671(10) 0.2930(12) 0.1873(7) 0.076(4) Uani 1 1 d . . .
H26 H 0.6237 0.3217 0.2162 0.091 Uiso 1 1 calc R . .
N5 N 0.5082(7) 0.2912(8) 0.2154(5) 0.058(3) Uani 1 1 d . . .
Ru2 Ru 0.23732(7) 0.87788(8) 0.03404(5) 0.0654(3) Uani 1 1 d . . .
S2 S 0.0934(2) 0.8488(3) -0.00921(18) 0.0697(10) Uani 1 1 d . . .
O5 O 0.0574(6) 0.7918(8) -0.0817(5) 0.086(3) Uani 1 1 d . . .
O6 O 0.0641(6) 0.7913(7) 0.0418(5) 0.078(3) Uani 1 1 d . . .
O7 O 0.2258(7) 1.0538(8) 0.0184(5) 0.075(3) Uani 1 1 d . . .
O8 O 0.1623(7) 1.2218(7) -0.0245(6) 0.091(3) Uani 1 1 d . . .
N6 N 0.0115(8) 1.1559(10) -0.1098(6) 0.088(4) Uani 1 1 d . . .
H27 H -0.0330 1.1271 -0.1499 0.131 Uiso 1 1 calc R . .
H28 H 0.0401 1.2098 -0.1236 0.131 Uiso 1 1 calc R . .
H29 H -0.0101 1.1880 -0.0799 0.131 Uiso 1 1 calc R . .
C26 C 0.0380(10) 0.9845(13) -0.0267(8) 0.087(5) Uani 1 1 d . . .
C27 C 0.0742(9) 1.0604(11) -0.0695(7) 0.066(4) Uani 1 1 d . . .
H30 H 0.0834 1.0119 -0.1062 0.079 Uiso 1 1 calc R . .
C28 C 0.1613(9) 1.1195(11) -0.0218(7) 0.065(3) Uani 1 1 d . . .
C29 C -0.0642(9) 0.9593(14) -0.0664(9) 0.095(5) Uani 1 1 d . . .
H31 H -0.0961 1.0207 -0.0554 0.142 Uiso 1 1 calc R . .
H32 H -0.0768 0.8868 -0.0489 0.142 Uiso 1 1 calc R . .
H33 H -0.0824 0.9551 -0.1191 0.142 Uiso 1 1 calc R . .
C30 C 0.0491(10) 1.0451(12) 0.0489(8) 0.079(4) Uani 1 1 d . . .
H34 H 0.0349 1.1262 0.0402 0.118 Uiso 1 1 calc R . .
H35 H 0.1093 1.0366 0.0852 0.118 Uiso 1 1 calc R . .
H36 H 0.0098 1.0090 0.0669 0.118 Uiso 1 1 calc R . .
N7 N 0.2511(8) 0.7074(11) 0.0423(6) 0.072(3) Uani 1 1 d U . .
C31 C 0.2650(10) 0.6399(11) 0.1036(9) 0.084(4) Uani 1 1 d U . .
H37 H 0.2728 0.6766 0.1478 0.101 Uiso 1 1 calc R . .
C32 C 0.2676(10) 0.5307(12) 0.1024(9) 0.090(4) Uani 1 1 d U . .
H38 H 0.2805 0.4891 0.1460 0.107 Uiso 1 1 calc R . .
C33 C 0.2503(13) 0.4665(16) 0.0317(11) 0.110(6) Uani 1 1 d U . .
H39 H 0.2438 0.3862 0.0269 0.132 Uiso 1 1 calc R . .
C34 C 0.2454(11) 0.5329(13) -0.0208(10) 0.093(4) Uani 1 1 d U . .
H40 H 0.2448 0.4969 -0.0630 0.112 Uiso 1 1 calc R . .
C35 C 0.2409(10) 0.6535(13) -0.0224(9) 0.086(4) Uani 1 1 d U . .
C36 C 0.2289(10) 0.7325(12) -0.0823(8) 0.080(4) Uani 1 1 d . . .
C37 C 0.2180(11) 0.6920(15) -0.1485(11) 0.098(5) Uani 1 1 d . . .
H41 H 0.2148 0.6122 -0.1570 0.117 Uiso 1 1 calc R . .
C38 C 0.2120(11) 0.7624(17) -0.2006(9) 0.093(5) Uani 1 1 d . . .
H42 H 0.2076 0.7347 -0.2461 0.112 Uiso 1 1 calc R . .
C39 C 0.2123(11) 0.8815(19) -0.1872(8) 0.100(5) Uani 1 1 d . . .
H43 H 0.2080 0.9369 -0.2228 0.120 Uiso 1 1 calc R . .
C40 C 0.2190(11) 0.9104(15) -0.1200(9) 0.095(5) Uani 1 1 d . . .
H44 H 0.2158 0.9893 -0.1110 0.114 Uiso 1 1 calc R . .
N8 N 0.2295(6) 0.8408(8) -0.0659(6) 0.060(3) Uani 1 1 d . . .
N9 N 0.2684(8) 0.9067(9) 0.1429(5) 0.066(3) Uani 1 1 d . . .
C41 C 0.2110(10) 0.8957(12) 0.1740(7) 0.077(4) Uani 1 1 d . . .
H45 H 0.1541 0.8690 0.1442 0.093 Uiso 1 1 calc R . .
C42 C 0.2314(11) 0.9220(14) 0.2485(9) 0.088(5) Uani 1 1 d . . .
H46 H 0.1921 0.9092 0.2701 0.105 Uiso 1 1 calc R . .
C43 C 0.3155(12) 0.9686(14) 0.2869(8) 0.084(5) Uani 1 1 d . . .
H47 H 0.3318 0.9959 0.3350 0.101 Uiso 1 1 calc R . .
C44 C 0.3706(10) 0.9752(11) 0.2585(7) 0.065(4) Uani 1 1 d . . .
H48 H 0.4280 1.0017 0.2868 0.078 Uiso 1 1 calc R . .
C45 C 0.3456(8) 0.9432(10) 0.1861(7) 0.057(3) Uani 1 1 d . . .
C46 C 0.4027(9) 0.9382(10) 0.1506(7) 0.064(3) Uani 1 1 d U . .
C47 C 0.4960(10) 0.9703(12) 0.1873(8) 0.080(4) Uani 1 1 d U . .
H49 H 0.5203 0.9952 0.2365 0.096 Uiso 1 1 calc R . .
C48 C 0.5481(11) 0.9636(14) 0.1488(9) 0.089(4) Uani 1 1 d U . .
H50 H 0.6080 0.9825 0.1737 0.107 Uiso 1 1 calc R . .
C49 C 0.5166(10) 0.9309(13) 0.0760(9) 0.089(4) Uani 1 1 d U . .
H51 H 0.5499 0.9239 0.0485 0.107 Uiso 1 1 calc R . .
C50 C 0.4243(10) 0.9093(11) 0.0499(8) 0.075(4) Uani 1 1 d U . .
H52 H 0.3971 0.8899 -0.0003 0.090 Uiso 1 1 calc R . .
N10 N 0.3695(7) 0.9111(9) 0.0816(6) 0.066(3) Uani 1 1 d U . .
N11 N 0.2100(13) 0.6035(19) 0.2758(12) 0.171(8) Uiso 1 1 d D . .
O9 O 0.232(2) 0.549(4) 0.3320(15) 0.222(18) Uiso 0.50 1 d PD A 1
O10 O 0.252(2) 0.596(3) 0.2394(19) 0.167(13) Uiso 0.50 1 d PD A 1
O11 O 0.1304(14) 0.621(3) 0.2453(17) 0.147(10) Uiso 0.50 1 d PD A 1
O12 O 0.2915(13) 0.598(2) 0.3042(14) 0.117(8) Uiso 0.50 1 d PD A 2
O13 O 0.1740(19) 0.601(3) 0.2113(12) 0.146(11) Uiso 0.50 1 d PD A 2
O14 O 0.175(3) 0.631(6) 0.315(2) 0.17(3) Uiso 0.25 1 d PD A 2
O15 O 0.3788(14) 1.1233(18) -0.0942(12) 0.092(6) Uiso 0.50 1 d P . .
C51 C 0.4193(17) 1.109(2) -0.1440(14) 0.064(7) Uiso 0.50 1 d P . .
C52 C 0.5097(17) 1.081(2) -0.1125(14) 0.061(6) Uiso 0.50 1 d P . .
O16 O 0.2789(16) 1.273(2) -0.1066(13) 0.110(8) Uiso 0.50 1 d P . .
O17 O 0.184(4) 0.853(6) 0.433(3) 0.130(19) Uiso 0.25 1 d P B 1
O18 O -0.036(4) 0.899(5) 0.178(3) 0.124(18) Uiso 0.25 1 d P C 1
O19 O 0.243(4) 1.149(6) 0.460(4) 0.12(2) Uiso 0.25 1 d P D 1
O20 O 0.053(5) 1.387(8) 0.381(4) 0.20(3) Uiso 0.25 1 d P E 1
O21 O 0.020(3) 1.346(4) 0.231(2) 0.075(11) Uiso 0.25 1 d P F 1
O22 O 0.192(3) 0.834(4) 0.398(2) 0.083(11) Uiso 0.25 1 d P G 2
O23 O 0.008(3) 0.850(5) 0.218(3) 0.111(15) Uiso 0.25 1 d P H 2
O24 O 0.219(6) 1.107(8) 0.416(5) 0.19(3) Uiso 0.25 1 d P I 2
O25 O 0.029(3) 1.234(4) 0.225(2) 0.088(12) Uiso 0.25 1 d P J 2
O26 O 0.200(5) 1.532(6) 0.509(4) 0.16(2) Uiso 0.25 1 d P K 2
O27 O 0.213(4) 0.931(5) 0.425(3) 0.121(17) Uiso 0.25 1 d P L 3
O28 O -0.014(4) 1.098(6) 0.182(3) 0.130(19) Uiso 0.25 1 d P M 3
O29 O 0.255(3) 1.360(5) 0.469(3) 0.131(18) Uiso 0.25 1 d P N 3
O30 O 0.051(2) 1.377(3) 0.2616(19) 0.051(8) Uiso 0.25 1 d P O 3
O31 O -0.010(4) 1.025(6) 0.227(4) 0.16(2) Uiso 0.25 1 d P P 4
O32 O 0.200(6) 1.174(8) 0.482(5) 0.20(3) Uiso 0.25 1 d P Q 4
O33 O 0.049(5) 1.418(7) 0.311(4) 0.18(3) Uiso 0.25 1 d P R 4

loop_
_atom_site_aniso_label
_atom_site_aniso_U_11
_atom_site_aniso_U_22
_atom_site_aniso_U_33
_atom_site_aniso_U_23
_atom_site_aniso_U_13
_atom_site_aniso_U_12
Ru1 0.0700(7) 0.0533(5) 0.0439(5) -0.0015(4) 0.0084(5) -0.0032(5)
S1 0.086(2) 0.060(2) 0.0423(16) -0.0043(14) 0.0060(16) 0.0010(18)
O1 0.129(9) 0.064(5) 0.058(6) -0.007(4) 0.014(6) -0.031(6)
O2 0.108(8) 0.053(5) 0.067(6) -0.012(4) 0.036(6) 0.019(5)
O3 0.064(6) 0.053(5) 0.050(5) 0.001(4) 0.009(5) 0.007(4)
O4 0.094(7) 0.050(5) 0.053(5) 0.003(4) -0.020(5) 0.001(5)
N1 0.079(8) 0.071(7) 0.038(5) 0.010(5) -0.002(5) 0.016(6)
C1 0.067(9) 0.074(8) 0.026(6) 0.000(5) 0.013(6) -0.016(7)
C2 0.070(9) 0.061(7) 0.046(7) 0.005(6) 0.007(7) -0.011(7)
C3 0.091(11) 0.059(8) 0.040(7) 0.009(5) 0.020(7) -0.008(7)
C4 0.142(15) 0.090(10) 0.043(8) 0.010(7) 0.040(9) -0.013(10)
C5 0.093(11) 0.080(9) 0.051(8) 0.003(7) 0.023(8) -0.023(8)
N2 0.112(10) 0.065(7) 0.055(7) -0.004(6) 0.026(7) 0.007(5)
C6 0.144(11) 0.069(7) 0.065(9) -0.010(7) 0.030(10) 0.022(7)
C7 0.181(14) 0.057(7) 0.052(8) 0.015(7) 0.033(11) 0.036(9)
C8 0.213(18) 0.055(9) 0.106(14) -0.009(10) 0.013(16) 0.001(8)
C9 0.167(14) 0.077(8) 0.105(13) -0.018(10) 0.035(13) -0.032(9)
C10 0.128(10) 0.064(6) 0.084(10) -0.022(8) 0.028(11) -0.024(8)
C11 0.097(13) 0.096(12) 0.065(10) -0.021(8) 0.033(10) -0.042(11)
C12 0.098(18) 0.17(2) 0.111(17) -0.027(16) 0.017(15) -0.046(16)
C13 0.063(12) 0.16(2) 0.101(15) -0.006(14) 0.010(11) -0.022(13)
C14 0.063(11) 0.124(17) 0.087(11) 0.029(10) 0.022(9) -0.012(10)
C15 0.107(14) 0.088(11) 0.059(9) 0.003(8) 0.042(10) -0.019(11)
N3 0.073(8) 0.068(9) 0.076(7) -0.009(6) 0.036(6) -0.015(6)
N4 0.054(6) 0.051(6) 0.044(5) 0.002(4) 0.002(5) 0.007(5)
C16 0.070(10) 0.078(9) 0.049(7) -0.014(7) 0.014(7) 0.020(8)
C17 0.078(11) 0.085(11) 0.063(9) 0.009(7) 0.030(8) 0.003(8)
C18 0.067(10) 0.074(9) 0.038(7) 0.002(6) -0.006(7) -0.018(7)
C19 0.053(8) 0.052(7) 0.039(6) -0.007(5) 0.007(6) -0.006(6)
C20 0.072(9) 0.050(7) 0.035(6) -0.009(5) 0.006(7) 0.004(6)
C21 0.088(11) 0.063(8) 0.040(7) 0.003(6) 0.005(8) 0.006(8)
C22 0.077(10) 0.063(8) 0.043(7) -0.019(6) 0.010(7) -0.002(7)
C23 0.071(11) 0.102(11) 0.054(8) -0.007(8) 0.018(8) -0.021(9)
C24 0.098(13) 0.072(9) 0.067(10) -0.005(7) 0.040(10) 0.001(8)
C25 0.083(11) 0.085(10) 0.056(8) 0.004(7) 0.026(8) -0.022(8)
N5 0.063(7) 0.040(5) 0.056(6) 0.005(4) 0.010(6) 0.003(5)
Ru2 0.0625(7) 0.0518(5) 0.0554(6) -0.0031(5) -0.0012(5) -0.0014(5)
S2 0.060(2) 0.058(2) 0.066(2) -0.0066(16) 0.0017(17) -0.0052(16)
O5 0.075(6) 0.080(6) 0.068(6) -0.024(5) -0.004(5) 0.000(5)
O6 0.071(6) 0.065(6) 0.080(6) 0.000(5) 0.014(5) -0.011(5)
O7 0.090(8) 0.056(6) 0.056(5) -0.013(4) 0.007(6) -0.013(5)
O8 0.088(8) 0.048(5) 0.093(7) 0.004(5) -0.006(6) 0.005(5)
N6 0.086(9) 0.086(8) 0.057(7) 0.012(6) -0.003(6) 0.006(7)
C26 0.074(11) 0.092(11) 0.061(9) -0.009(8) -0.004(8) -0.033(9)
C27 0.068(9) 0.066(8) 0.044(7) 0.015(6) 0.003(6) 0.012(7)
C28 0.069(9) 0.058(8) 0.051(8) -0.006(6) 0.009(7) -0.005(7)
C29 0.048(9) 0.094(11) 0.106(13) 0.011(9) -0.003(9) 0.007(8)
C30 0.073(10) 0.075(9) 0.081(10) -0.013(7) 0.025(8) 0.005(7)
N7 0.055(7) 0.072(7) 0.080(7) 0.005(5) 0.020(7) 0.018(6)
C31 0.081(10) 0.049(6) 0.089(8) 0.012(6) 0.004(8) 0.007(7)
C32 0.078(10) 0.060(6) 0.103(9) 0.012(6) 0.011(9) 0.017(7)
C33 0.122(14) 0.070(9) 0.126(13) -0.004(6) 0.040(13) -0.009(10)
C34 0.103(12) 0.063(7) 0.101(10) -0.022(7) 0.030(10) -0.013(9)
C35 0.066(9) 0.075(7) 0.086(8) -0.008(7) 0.000(8) 0.007(8)
C36 0.069(10) 0.068(9) 0.067(9) -0.016(7) -0.006(8) 0.007(7)
C37 0.078(12) 0.091(12) 0.108(14) -0.005(11) 0.023(11) 0.003(9)
C38 0.094(13) 0.118(15) 0.061(10) -0.024(10) 0.025(9) -0.009(11)
C39 0.109(13) 0.118(14) 0.059(9) 0.002(10) 0.022(9) -0.004(13)
C40 0.103(14) 0.097(13) 0.071(11) -0.023(9) 0.024(10) -0.011(10)
N8 0.060(6) 0.040(6) 0.068(6) -0.003(5) 0.016(5) -0.007(5)
N9 0.062(7) 0.064(7) 0.048(6) 0.001(5) 0.001(6) 0.008(6)
C41 0.069(10) 0.063(9) 0.064(9) 0.004(7) -0.007(8) -0.001(7)
C42 0.080(12) 0.095(12) 0.073(10) -0.010(9) 0.017(9) 0.010(9)
C43 0.108(14) 0.084(10) 0.039(8) -0.010(7) 0.010(9) -0.010(10)
C44 0.071(10) 0.061(8) 0.044(8) 0.000(6) 0.005(7) -0.011(7)
C45 0.044(7) 0.046(6) 0.054(7) 0.005(5) -0.008(6) 0.002(6)
C46 0.055(7) 0.051(7) 0.052(6) 0.003(5) -0.011(6) 0.000(6)
C47 0.068(8) 0.071(8) 0.065(8) 0.005(7) -0.006(6) -0.003(7)
C48 0.063(8) 0.089(10) 0.090(9) 0.014(8) 0.008(7) -0.010(8)
C49 0.067(7) 0.079(9) 0.096(9) -0.015(8) 0.010(8) 0.002(8)
C50 0.085(8) 0.055(8) 0.068(8) -0.003(6) 0.015(6) -0.004(7)
N10 0.061(6) 0.059(6) 0.053(5) 0.001(5) -0.001(5) 0.002(5)

loop_
_atom_type_symbol
_atom_type_description
_atom_type_scat_dispersion_real
_atom_type_scat_dispersion_imag
_atom_type_scat_source
Ru Ru -1.2594 0.8363 'International Tables Vol C Tables 4.2.6.8 and 6.1.1.4'
N N 0.0061 0.0033 'International Tables Vol C Tables 4.2.6.8 and 6.1.1.4'
S S 0.1246 0.1234 'International Tables Vol C Tables 4.2.6.8 and 6.1.1.4'
O O 0.0106 0.0060 'International Tables Vol C Tables 4.2.6.8 and 6.1.1.4'
C C 0.0033 0.0016 'International Tables Vol C Tables 4.2.6.8 and 6.1.1.4'
H H 0.0000 0.0000 'International Tables Vol C Tables 4.2.6.8 and 6.1.1.4'

loop_
_geom_angle_atom_site_label_1
_geom_angle_atom_site_label_2
_geom_angle_atom_site_label_3
_geom_angle
N3 Ru1 N2 79.4(5)
N3 Ru1 O3 95.6(4)
N2 Ru1 O3 174.8(5)
N3 Ru1 N5 92.8(4)
N2 Ru1 N5 93.9(4)
O3 Ru1 N5 84.7(3)
N3 Ru1 N4 171.1(4)
N2 Ru1 N4 96.6(5)
O3 Ru1 N4 88.1(4)
N5 Ru1 N4 79.5(4)
N3 Ru1 S1 90.2(3)
N2 Ru1 S1 88.0(3)
O3 Ru1 S1 93.6(2)
N5 Ru1 S1 176.7(3)
N4 Ru1 S1 97.7(3)
O1 S1 O2 112.1(6)
O1 S1 C1 105.9(6)
O2 S1 C1 100.4(6)
O1 S1 Ru1 111.7(4)
O2 S1 Ru1 115.5(4)
C1 S1 Ru1 110.3(4)
C3 O3 Ru1 131.1(8)
C2 N1 H1 109.5
C2 N1 H2 109.5
H1 N1 H2 109.5
C2 N1 H3 109.5
H1 N1 H3 109.5
H2 N1 H3 109.5
C5 C1 C2 111.3(10)
C5 C1 C4 110.6(11)
C2 C1 C4 113.1(11)
C5 C1 S1 111.2(9)
C2 C1 S1 106.0(8)
C4 C1 S1 104.3(9)
C3 C2 N1 106.4(9)
C3 C2 C1 112.4(10)
N1 C2 C1 112.8(10)
C3 C2 H4 108.4
N1 C2 H4 108.4
C1 C2 H4 108.4
O4 C3 O3 122.6(12)
O4 C3 C2 118.4(10)
O3 C3 C2 119.0(11)
C1 C4 H5 109.5
C1 C4 H6 109.5
H5 C4 H6 109.5
C1 C4 H7 109.5
H5 C4 H7 109.5
H6 C4 H7 109.5
C1 C5 H8 109.5
C1 C5 H9 109.5
H8 C5 H9 109.5
C1 C5 H10 109.5
H8 C5 H10 109.5
H9 C5 H10 109.5
C6 N2 C10 119.4(15)
C6 N2 Ru1 124.8(12)
C10 N2 Ru1 115.5(11)
N2 C6 C7 118.3(19)
N2 C6 H11 120.9
C7 C6 H11 120.9
C8 C7 C6 119.5(19)
C8 C7 H12 120.2
C6 C7 H12 120.3
C9 C8 C7 120.5(19)
C9 C8 H13 119.8
C7 C8 H13 119.8
C8 C9 C10 123(2)
C8 C9 H14 118.3
C10 C9 H14 118.3
C9 C10 N2 118.5(19)
C9 C10 C11 128.3(19)
N2 C10 C11 113.1(14)
N3 C11 C10 116.2(15)
N3 C11 C12 119.2(19)
C10 C11 C12 124.5(19)
C13 C12 C11 120(2)
C13 C12 H15 119.8
C11 C12 H15 119.8
C12 C13 C14 121(2)
C12 C13 H16 119.7
C14 C13 H16 119.7
C13 C14 C15 122.7(19)
C13 C14 H17 118.7
C15 C14 H17 118.7
C14 C15 N3 120.0(15)
C14 C15 H18 120.0
N3 C15 H18 120.0
C11 N3 C15 117.0(14)
C11 N3 Ru1 115.6(11)
C15 N3 Ru1 127.2(10)
C16 N4 C20 118.7(11)
C16 N4 Ru1 128.7(8)
C20 N4 Ru1 112.4(9)
N4 C16 C17 123.9(12)
N4 C16 H19 118.1
C17 C16 H19 118.1
C16 C17 C18 116.7(13)
C16 C17 H20 121.7
C18 C17 H20 121.7
C19 C18 C17 119.0(13)
C19 C18 H21 120.5
C17 C18 H21 120.5
C20 C19 C18 120.5(11)
C20 C19 H22 119.7
C18 C19 H22 119.8
C19 C20 N4 121.1(12)
C19 C20 C21 122.4(11)
N4 C20 C21 116.3(11)
N5 C21 C22 119.6(14)
N5 C21 C20 115.8(11)
C22 C21 C20 124.1(13)
C23 C22 C21 122.4(14)
C23 C22 H23 118.8
C21 C22 H23 118.8
C22 C23 C24 116.7(14)
C22 C23 H24 121.6
C24 C23 H24 121.6
C25 C24 C23 120.4(15)
C25 C24 H25 119.8
C23 C24 H25 119.8
N5 C25 C24 122.3(14)
N5 C25 H26 118.9
C24 C25 H26 118.9
C25 N5 C21 117.7(11)
C25 N5 Ru1 127.9(9)
C21 N5 Ru1 114.3(9)
N7 Ru2 N8 79.9(4)
N7 Ru2 N9 96.1(4)
N8 Ru2 N9 169.7(4)
N7 Ru2 N10 94.8(4)
N8 Ru2 N10 96.2(4)
N9 Ru2 N10 74.5(5)
N7 Ru2 O7 175.3(4)
N8 Ru2 O7 95.7(4)
N9 Ru2 O7 88.0(4)
N10 Ru2 O7 84.2(4)
N7 Ru2 S2 87.1(3)
N8 Ru2 S2 88.5(3)
N9 Ru2 S2 100.9(4)
N10 Ru2 S2 175.1(3)
O7 Ru2 S2 94.3(3)
O6 S2 O5 111.3(6)
O6 S2 C26 103.8(7)
O5 S2 C26 103.9(6)
O6 S2 Ru2 115.1(4)
O5 S2 Ru2 112.3(4)
C26 S2 Ru2 109.4(5)
C28 O7 Ru2 132.9(9)
C27 N6 H27 109.5
C27 N6 H28 109.5
H27 N6 H28 109.5
C27 N6 H29 109.5
H27 N6 H29 109.5
H28 N6 H29 109.5
C27 C26 C29 115.3(12)
C27 C26 C30 111.2(11)
C29 C26 C30 103.1(13)
C27 C26 S2 108.9(11)
C29 C26 S2 107.4(10)
C30 C26 S2 110.9(10)
N6 C27 C26 111.9(12)
N6 C27 C28 105.8(10)
C26 C27 C28 114.2(10)
N6 C27 H30 108.2
C26 C27 H30 108.2
C28 C27 H30 108.2
O8 C28 O7 126.5(13)
O8 C28 C27 116.5(12)
O7 C28 C27 116.9(11)
C26 C29 H31 109.5
C26 C29 H32 109.5
H31 C29 H32 109.5
C26 C29 H33 109.5
H31 C29 H33 109.5
H32 C29 H33 109.5
C26 C30 H34 109.5
C26 C30 H35 109.5
H34 C30 H35 109.5
C26 C30 H36 109.5
H34 C30 H36 109.5
H35 C30 H36 109.5
C35 N7 C31 118.7(13)
C35 N7 Ru2 114.1(10)
C31 N7 Ru2 127.1(10)
C32 C31 N7 122.7(16)
C32 C31 H37 118.6
N7 C31 H37 118.6
C31 C32 C33 121.0(16)
C31 C32 H38 119.5
C33 C32 H38 119.5
C34 C33 C32 113.1(16)
C34 C33 H39 123.5
C32 C33 H39 123.5
C33 C34 C35 127.3(17)
C33 C34 H40 116.3
C35 C34 H40 116.3
N7 C35 C34 116.5(15)
N7 C35 C36 113.9(13)
C34 C35 C36 129.6(15)
N8 C36 C37 124.8(16)
N8 C36 C35 114.8(13)
C37 C36 C35 120.4(15)
C38 C37 C36 120.4(17)
C38 C37 H41 119.8
C36 C37 H41 119.8
C37 C38 C39 118.2(16)
C37 C38 H42 120.9
C39 C38 H42 120.9
C40 C39 C38 115.4(17)
C40 C39 H43 122.3
C38 C39 H43 122.3
N8 C40 C39 127.0(17)
N8 C40 H44 116.5
C39 C40 H44 116.5
C36 N8 C40 114.1(13)
C36 N8 Ru2 116.9(10)
C40 N8 Ru2 128.9(9)
C45 N9 C41 115.5(12)
C45 N9 Ru2 120.2(10)
C41 N9 Ru2 124.3(9)
N9 C41 C42 124.1(13)
N9 C41 H45 117.9
C42 C41 H45 117.9
C43 C42 C41 113.7(15)
C43 C42 H46 123.2
C41 C42 H46 123.2
C44 C43 C42 122.0(14)
C44 C43 H47 119.0
C42 C43 H47 119.0
C43 C44 C45 119.7(14)
C43 C44 H48 120.1
C45 C44 H48 120.1
N9 C45 C44 124.7(14)
N9 C45 C46 110.5(12)
C44 C45 C46 124.7(12)
N10 C46 C45 118.0(12)
N10 C46 C47 119.2(14)
C45 C46 C47 122.7(12)
C48 C47 C46 119.5(14)
C48 C47 H49 120.3
C46 C47 H49 120.3
C49 C48 C47 123.5(15)
C49 C48 H50 118.3
C47 C48 H50 118.3
C48 C49 C50 108.1(15)
C48 C49 H51 126.0
C50 C49 H51 126.0
N10 C50 C49 133.3(14)
N10 C50 H52 113.4
C49 C50 H52 113.4
C46 N10 C50 116.4(12)
C46 N10 Ru2 116.0(10)
C50 N10 Ru2 127.6(9)
O13 N11 O14 124.2(19)
O13 N11 O10 59.7(17)
O14 N11 O10 168(5)
O13 N11 O9 146(4)
O14 N11 O9 65(3)
O10 N11 O9 119.5(19)
O13 N11 O11 60.7(16)
O14 N11 O11 64(2)
O10 N11 O11 119.9(18)
O9 N11 O11 113.3(18)
O13 N11 O12 117.4(16)
O14 N11 O12 117.0(18)
O10 N11 O12 57.7(17)
O9 N11 O12 72(2)
O11 N11 O12 173(3)
C52 C51 O15 117(2)

loop_
_geom_bond_atom_site_label_1
_geom_bond_atom_site_label_2
_geom_bond_distance
Ru1 N3 2.003(11)
Ru1 N2 2.031(13)
Ru1 O3 2.099(9)
Ru1 N5 2.101(10)
Ru1 N4 2.130(10)
Ru1 S1 2.259(3)
S1 O1 1.493(10)
S1 O2 1.503(10)
S1 C1 1.809(12)
O3 C3 1.288(14)
O4 C3 1.240(14)
N1 C2 1.552(14)
N1 H1 0.9100
N1 H2 0.9100
N1 H3 0.9100
C1 C5 1.563(18)
C1 C2 1.568(18)
C1 C4 1.581(16)
C2 C3 1.537(16)
C2 H4 1.0000
C4 H5 0.9800
C4 H6 0.9800
C4 H7 0.9800
C5 H8 0.9800
C5 H9 0.9800
C5 H10 0.9800
N2 C6 1.37(2)
N2 C10 1.40(2)
C6 C7 1.44(2)
C6 H11 0.9500
C7 C8 1.35(3)
C7 H12 0.9500
C8 C9 1.30(3)
C8 H13 0.9500
C9 C10 1.37(2)
C9 H14 0.9500
C10 C11 1.42(2)
C11 N3 1.381(19)
C11 C12 1.45(3)
C12 C13 1.30(3)
C12 H15 0.9500
C13 C14 1.33(3)
C13 H16 0.9500
C14 C15 1.36(2)
C14 H17 0.9500
C15 N3 1.405(19)
C15 H18 0.9500
N4 C16 1.255(14)
N4 C20 1.400(14)
C16 C17 1.380(18)
C16 H19 0.9500
C17 C18 1.411(18)
C17 H20 0.9500
C18 C19 1.346(17)
C18 H21 0.9500
C19 C20 1.315(17)
C19 H22 0.9500
C20 C21 1.483(19)
C21 N5 1.384(17)
C21 C22 1.396(17)
C22 C23 1.334(18)
C22 H23 0.9500
C23 C24 1.40(2)
C23 H24 0.9500
C24 C25 1.363(19)
C24 H25 0.9500
C25 N5 1.341(16)
C25 H26 0.9500
Ru2 N7 2.014(13)
Ru2 N8 2.020(10)
Ru2 N9 2.068(10)
Ru2 N10 2.069(11)
Ru2 O7 2.087(10)
Ru2 S2 2.244(4)
S2 O6 1.483(9)
S2 O5 1.491(9)
S2 C26 1.808(17)
O7 C28 1.304(16)
O8 C28 1.203(15)
N6 C27 1.525(15)
N6 H27 0.9100
N6 H28 0.9100
N6 H29 0.9100
C26 C27 1.539(19)
C26 C29 1.60(2)
C26 C30 1.624(19)
C27 C28 1.547(18)
C27 H30 1.0000
C29 H31 0.9800
C29 H32 0.9800
C29 H33 0.9800
C30 H34 0.9800
C30 H35 0.9800
C30 H36 0.9800
N7 C35 1.399(18)
N7 C31 1.408(18)
C31 C32 1.283(19)
C31 H37 0.9500
C32 C33 1.53(2)
C32 H38 0.9500
C33 C34 1.29(2)
C33 H39 0.9500
C34 C35 1.42(2)
C34 H40 0.9500
C35 C36 1.47(2)
C36 N8 1.313(16)
C36 C37 1.36(2)
C37 C38 1.31(2)
C37 H41 0.9500
C38 C39 1.42(2)
C38 H42 0.9500
C39 C40 1.36(2)
C39 H43 0.9500
C40 N8 1.317(18)
C40 H44 0.9500
N9 C45 1.304(15)
N9 C41 1.368(17)
C41 C42 1.43(2)
C41 H45 0.9500
C42 C43 1.42(2)
C42 H46 0.9500
C43 C44 1.29(2)
C43 H47 0.9500
C44 C45 1.396(17)
C44 H48 0.9500
C45 C46 1.431(19)
C46 N10 1.307(16)
C46 C47 1.485(19)
C47 C48 1.40(2)
C47 H49 0.9500
C48 C49 1.39(2)
C48 H50 0.9500
C49 C50 1.45(2)
C49 H51 0.9500
C50 N10 1.333(17)
C50 H52 0.9500
N11 O13 1.187(15)
N11 O14 1.213(16)
N11 O10 1.223(15)
N11 O9 1.220(16)
N11 O11 1.242(16)
N11 O12 1.256(15)
O15 C51 1.45(3)
C51 C52 1.43(4)

loop_
_geom_hbond_atom_site_label_D
_geom_hbond_atom_site_label_H
_geom_hbond_atom_site_label_A
_geom_hbond_distance_DH
_geom_hbond_distance_HA
_geom_hbond_distance_DA
_geom_hbond_angle_DHA
_geom_hbond_site_symmetry_A
N1 H1 O9 0.91 2.01 2.72(3) 134.1 2_646
N1 H1 O12 0.91 2.28 3.15(3) 159.1 2_646
N1 H2 O29 0.91 2.03 2.81(6) 142.6 2_636
N1 H2 O26 0.91 2.22 3.02(7) 145.4 2_636
N1 H3 O2 0.91 1.88 2.719(14) 153.3 2_646
N6 H27 O11 0.91 1.94 2.81(3) 159.8 2
N6 H27 O13 0.91 2.20 3.01(3) 148.3 2
N6 H28 O23 0.91 2.40 3.08(5) 132.5 2
N6 H28 O18 0.91 2.47 3.27(6) 147.7 2
N6 H29 O6 0.91 1.87 2.747(15) 161.1 2

loop_
_geom_torsion_atom_site_label_1
_geom_torsion_atom_site_label_2
_geom_torsion_atom_site_label_3
_geom_torsion_atom_site_label_4
_geom_torsion
N3 Ru1 S1 O1 15.2(6)
N2 Ru1 S1 O1 -64.2(6)
O3 Ru1 S1 O1 110.9(5)
N4 Ru1 S1 O1 -160.6(5)
N3 Ru1 S1 O2 144.9(5)
N2 Ru1 S1 O2 65.5(6)
O3 Ru1 S1 O2 -119.5(5)
N4 Ru1 S1 O2 -31.0(5)
N3 Ru1 S1 C1 -102.2(6)
N2 Ru1 S1 C1 178.4(6)
O3 Ru1 S1 C1 -6.6(5)
N4 Ru1 S1 C1 81.9(6)
N3 Ru1 O3 C3 70.7(12)
N5 Ru1 O3 C3 162.9(12)
N4 Ru1 O3 C3 -117.5(12)
S1 Ru1 O3 C3 -19.9(11)
O1 S1 C1 C5 166.8(9)
O2 S1 C1 C5 50.1(10)
Ru1 S1 C1 C5 -72.2(9)
O1 S1 C1 C2 -72.1(9)
O2 S1 C1 C2 171.2(7)
Ru1 S1 C1 C2 48.9(8)
O1 S1 C1 C4 47.5(11)
O2 S1 C1 C4 -69.2(10)
Ru1 S1 C1 C4 168.5(8)
C5 C1 C2 C3 38.5(13)
C4 C1 C2 C3 163.8(10)
S1 C1 C2 C3 -82.6(10)
C5 C1 C2 N1 -81.8(12)
C4 C1 C2 N1 43.5(14)
S1 C1 C2 N1 157.2(8)
Ru1 O3 C3 O4 179.7(10)
Ru1 O3 C3 C2 -1.2(19)
N1 C2 C3 O4 2.2(18)
C1 C2 C3 O4 -121.7(14)
N1 C2 C3 O3 -177.0(12)
C1 C2 C3 O3 59.2(16)
N3 Ru1 N2 C6 -176.8(12)
N5 Ru1 N2 C6 91.1(12)
N4 Ru1 N2 C6 11.3(12)
S1 Ru1 N2 C6 -86.2(11)
N3 Ru1 N2 C10 -3.0(10)
N5 Ru1 N2 C10 -95.1(11)
N4 Ru1 N2 C10 -174.9(11)
S1 Ru1 N2 C10 87.6(11)
C10 N2 C6 C7 0(2)
Ru1 N2 C6 C7 173.2(10)
N2 C6 C7 C8 -4(2)
C6 C7 C8 C9 8(3)
C7 C8 C9 C10 -9(4)
C8 C9 C10 N2 4(3)
C8 C9 C10 C11 -171(2)
C6 N2 C10 C9 0(2)
Ru1 N2 C10 C9 -173.9(13)
C6 N2 C10 C11 176.6(13)
Ru1 N2 C10 C11 2.4(18)
C9 C10 C11 N3 175.9(17)
N2 C10 C11 N3 0(2)
C9 C10 C11 C12 -7(3)
N2 C10 C11 C12 176.6(15)
N3 C11 C12 C13 2(3)
C10 C11 C12 C13 -175(2)
C11 C12 C13 C14 0(4)
C12 C13 C14 C15 0(3)
C13 C14 C15 N3 -1(3)
C10 C11 N3 C15 173.3(14)
C12 C11 N3 C15 -3(2)
C10 C11 N3 Ru1 -2.6(17)
C12 C11 N3 Ru1 -179.3(13)
C14 C15 N3 C11 3.1(19)
C14 C15 N3 Ru1 178.5(10)
N2 Ru1 N3 C11 3.0(9)
O3 Ru1 N3 C11 -178.6(9)
N5 Ru1 N3 C11 96.4(10)
S1 Ru1 N3 C11 -85.0(9)
N2 Ru1 N3 C15 -172.5(12)
O3 Ru1 N3 C15 6.0(11)
N5 Ru1 N3 C15 -79.0(11)
S1 Ru1 N3 C15 99.6(11)
N2 Ru1 N4 C16 -80.5(12)
O3 Ru1 N4 C16 101.7(12)
N5 Ru1 N4 C16 -173.3(12)
S1 Ru1 N4 C16 8.4(12)
N2 Ru1 N4 C20 104.2(8)
O3 Ru1 N4 C20 -73.6(8)
N5 Ru1 N4 C20 11.5(8)
S1 Ru1 N4 C20 -166.9(7)
C20 N4 C16 C17 3(2)
Ru1 N4 C16 C17 -172.0(10)
N4 C16 C17 C18 -2(2)
C16 C17 C18 C19 -1.7(19)
C17 C18 C19 C20 3.7(19)
C18 C19 C20 N4 -2.5(18)
C18 C19 C20 C21 -176.9(12)
C16 N4 C20 C19 -0.9(18)
Ru1 N4 C20 C19 174.9(9)
C16 N4 C20 C21 173.8(12)
Ru1 N4 C20 C21 -10.4(13)
C19 C20 C21 N5 175.9(11)
N4 C20 C21 N5 1.3(16)
C19 C20 C21 C22 4(2)
N4 C20 C21 C22 -170.9(12)
N5 C21 C22 C23 1(2)
C20 C21 C22 C23 173.1(13)
C21 C22 C23 C24 6(2)
C22 C23 C24 C25 -11(2)
C23 C24 C25 N5 10(2)
C24 C25 N5 C21 -3(2)
C24 C25 N5 Ru1 172.5(10)
C22 C21 N5 C25 -3.0(18)
C20 C21 N5 C25 -175.5(11)
C22 C21 N5 Ru1 -178.7(9)
C20 C21 N5 Ru1 8.8(13)
N3 Ru1 N5 C25 -1.8(11)
N2 Ru1 N5 C25 77.8(11)
O3 Ru1 N5 C25 -97.2(11)
N4 Ru1 N5 C25 173.8(11)
N3 Ru1 N5 C21 173.4(9)
N2 Ru1 N5 C21 -107.0(9)
O3 Ru1 N5 C21 78.0(8)
N4 Ru1 N5 C21 -11.0(8)
N7 Ru2 S2 O6 61.8(5)
N8 Ru2 S2 O6 141.8(5)
N9 Ru2 S2 O6 -33.9(5)
O7 Ru2 S2 O6 -122.7(5)
N7 Ru2 S2 O5 -67.0(5)
N8 Ru2 S2 O5 13.0(5)
N9 Ru2 S2 O5 -162.6(5)
O7 Ru2 S2 O5 108.6(5)
N7 Ru2 S2 C26 178.2(6)
N8 Ru2 S2 C26 -101.8(6)
N9 Ru2 S2 C26 82.6(6)
O7 Ru2 S2 C26 -6.3(6)
N8 Ru2 O7 C28 70.1(13)
N9 Ru2 O7 C28 -119.6(13)
N10 Ru2 O7 C28 165.8(13)
S2 Ru2 O7 C28 -18.9(12)
O6 S2 C26 C27 171.1(8)
O5 S2 C26 C27 -72.5(10)
Ru2 S2 C26 C27 47.7(9)
O6 S2 C26 C29 -63.4(11)
O5 S2 C26 C29 53.0(12)
Ru2 S2 C26 C29 173.2(9)
O6 S2 C26 C30 48.4(11)
O5 S2 C26 C30 164.9(10)
Ru2 S2 C26 C30 -74.9(10)
C29 C26 C27 N6 38.5(17)
C30 C26 C27 N6 -78.4(14)
S2 C26 C27 N6 159.2(9)
C29 C26 C27 C28 158.6(12)
C30 C26 C27 C28 41.8(17)
S2 C26 C27 C28 -80.7(12)
Ru2 O7 C28 O8 177.7(11)
Ru2 O7 C28 C27 -0.9(19)
N6 C27 C28 O8 1.2(17)
C26 C27 C28 O8 -122.4(15)
N6 C27 C28 O7 179.9(12)
C26 C27 C28 O7 56.3(17)
N8 Ru2 N7 C35 -5.3(10)
N9 Ru2 N7 C35 -175.7(10)
N10 Ru2 N7 C35 -100.7(10)
S2 Ru2 N7 C35 83.7(10)
N8 Ru2 N7 C31 178.1(13)
N9 Ru2 N7 C31 7.7(13)
N10 Ru2 N7 C31 82.6(12)
S2 Ru2 N7 C31 -92.9(12)
C35 N7 C31 C32 -1(2)
Ru2 N7 C31 C32 175.5(12)
N7 C31 C32 C33 -4(3)
C31 C32 C33 C34 9(3)
C32 C33 C34 C35 -10(3)
C31 N7 C35 C34 0(2)
Ru2 N7 C35 C34 -176.8(11)
C31 N7 C35 C36 -178.6(13)
Ru2 N7 C35 C36 4.5(17)
C33 C34 C35 N7 7(3)
C33 C34 C35 C36 -175.0(18)
N7 C35 C36 N8 0(2)
C34 C35 C36 N8 -178.5(15)
N7 C35 C36 C37 -179.9(14)
C34 C35 C36 C37 2(3)
N8 C36 C37 C38 4(3)
C35 C36 C37 C38 -176.3(16)
C36 C37 C38 C39 -3(3)
C37 C38 C39 C40 0(3)
C38 C39 C40 N8 4(3)
C37 C36 N8 C40 0(2)
C35 C36 N8 C40 179.7(14)
C37 C36 N8 Ru2 175.3(13)
C35 C36 N8 Ru2 -4.6(17)
C39 C40 N8 C36 -3(2)
C39 C40 N8 Ru2 -178.5(13)
N7 Ru2 N8 C36 5.5(10)
N9 Ru2 N8 C36 73(3)
N10 Ru2 N8 C36 99.3(10)
O7 Ru2 N8 C36 -176.0(10)
S2 Ru2 N8 C36 -81.8(10)
N7 Ru2 N8 C40 -179.6(14)
N9 Ru2 N8 C40 -112(3)
N10 Ru2 N8 C40 -85.8(13)
O7 Ru2 N8 C40 -1.1(13)
S2 Ru2 N8 C40 93.1(13)
N7 Ru2 N9 C45 101.4(10)
N8 Ru2 N9 C45 35(3)
N10 Ru2 N9 C45 8.0(9)
O7 Ru2 N9 C45 -76.4(9)
S2 Ru2 N9 C45 -170.4(9)
N7 Ru2 N9 C41 -82.2(11)
N8 Ru2 N9 C41 -149(2)
N10 Ru2 N9 C41 -175.5(11)
O7 Ru2 N9 C41 100.0(11)
S2 Ru2 N9 C41 6.0(11)
C45 N9 C41 C42 0(2)
Ru2 N9 C41 C42 -176.3(11)
N9 C41 C42 C43 4(2)
C41 C42 C43 C44 -7(2)
C42 C43 C44 C45 5(2)
C41 N9 C45 C44 -2.9(18)
Ru2 N9 C45 C44 173.8(9)
C41 N9 C45 C46 173.0(11)
Ru2 N9 C45 C46 -10.2(13)
C43 C44 C45 N9 1(2)
C43 C44 C45 C46 -174.8(13)
N9 C45 C46 N10 6.7(16)
C44 C45 C46 N10 -177.3(11)
N9 C45 C46 C47 -177.7(11)
C44 C45 C46 C47 -1.7(19)
N10 C46 C47 C48 -4.2(19)
C45 C46 C47 C48 -179.8(13)
C46 C47 C48 C49 2(2)
C47 C48 C49 C50 1(2)
C48 C49 C50 N10 -3(2)
C45 C46 N10 C50 178.8(11)
C47 C46 N10 C50 3.1(17)
C45 C46 N10 Ru2 -0.4(15)
C47 C46 N10 Ru2 -176.2(9)
C49 C50 N10 C46 1(2)
C49 C50 N10 Ru2 179.7(12)
N7 Ru2 N10 C46 -98.6(9)
N8 Ru2 N10 C46 -179.0(9)
N9 Ru2 N10 C46 -3.6(9)
O7 Ru2 N10 C46 85.9(9)
N7 Ru2 N10 C50 82.2(11)
N8 Ru2 N10 C50 1.9(11)
N9 Ru2 N10 C50 177.2(12)
O7 Ru2 N10 C50 -93.2(11)
